data_7154548
loop_
_publ_author_name
'Kand, Dnyaneshwar'
'Saha, Tanmoy'
'Lahiri, Mayurika'
'Talukdar, Pinaki'

_publ_section_title
;
 Lysosome targeting fluorescence probe for imaging intracellular thiols.
;
_journal_issue 30
_journal_name_full 'Organic &amp; biomolecular chemistry'
_journal_page_first 8163
_journal_page_last 8168
_journal_paper_doi 10.1039/c5ob00889a
_journal_volume 13
_journal_year 2015
_chemical_formula_sum 'C31 H25 B F2 N5 O8 S'
_chemical_formula_weight 676.43
_chemical_name_systematic
; 
 ? 
;
_space_group_IT_number 14
_symmetry_space_group_name_Hall '-P 2yn'
_symmetry_space_group_name_H-M 'P 1 21/n 1'
_atom_sites_solution_hydrogens geom
_atom_sites_solution_primary direct
_atom_sites_solution_secondary difmap
_audit_creation_method SHELXL-97
_audit_update_record
;
2014-01-08 deposited with the CCDC.
2015-06-25 downloaded from the CCDC.
;
_cell_angle_alpha 90.00
_cell_angle_beta 111.7150(10)
_cell_angle_gamma 90.00
_cell_formula_units_Z 4
_cell_length_a 17.4761(5)
_cell_length_b 8.0976(2)
_cell_length_c 22.1564(7)
_cell_measurement_temperature 296(2)
_cell_volume 2912.95(14)
_computing_structure_refinement 'SHELXL-97 (Sheldrick, 2008)'
_computing_structure_solution 'SHELXS-97 (Sheldrick, 2008)'
_diffrn_ambient_temperature 296(2)
_diffrn_measured_fraction_theta_full 0.944
_diffrn_measured_fraction_theta_max 0.944
_diffrn_radiation_monochromator graphite
_diffrn_radiation_source 'fine-focus sealed tube'
_diffrn_radiation_type CuK\a
_diffrn_radiation_wavelength 1.54178
_diffrn_reflns_av_R_equivalents 0.0465
_diffrn_reflns_av_sigmaI/netI 0.0372
_diffrn_reflns_limit_h_max 17
_diffrn_reflns_limit_h_min -20
_diffrn_reflns_limit_k_max 9
_diffrn_reflns_limit_k_min -9
_diffrn_reflns_limit_l_max 23
_diffrn_reflns_limit_l_min -26
_diffrn_reflns_number 18631
_diffrn_reflns_theta_full 64.98
_diffrn_reflns_theta_max 64.98
_diffrn_reflns_theta_min 6.13
_exptl_absorpt_coefficient_mu 1.663
_exptl_crystal_density_diffrn 1.542
_exptl_crystal_density_method 'not measured'
_exptl_crystal_F_000 1396
_refine_diff_density_max 0.258
_refine_diff_density_min -0.264
_refine_diff_density_rms 0.039
_refine_ls_extinction_method none
_refine_ls_goodness_of_fit_ref 1.045
_refine_ls_hydrogen_treatment mixed
_refine_ls_matrix_type full
_refine_ls_number_parameters 433
_refine_ls_number_reflns 4680
_refine_ls_number_restraints 0
_refine_ls_restrained_S_all 1.045
_refine_ls_R_factor_all 0.0448
_refine_ls_R_factor_gt 0.0434
_refine_ls_shift/su_max 0.000
_refine_ls_shift/su_mean 0.000
_refine_ls_structure_factor_coef Fsqd
_refine_ls_weighting_details 'calc w=1/[\s^2^(Fo^2^)+(0.0531P)^2^+2.0606P] where P=(Fo^2^+2Fc^2^)/3'
_refine_ls_weighting_scheme calc
_refine_ls_wR_factor_gt 0.1142
_refine_ls_wR_factor_ref 0.1156
_reflns_number_gt 4530
_reflns_number_total 4680
_reflns_threshold_expression >2sigma(I)
_cod_data_source_file c5ob00889a2.cif
_cod_data_source_block dk_05_52_0m
_cod_depositor_comments 'Adding full bibliography for 7154548--7154549.cif.'
_cod_original_sg_symbol_H-M P2(1)/n
_cod_database_code 7154548

loop_
_symmetry_equiv_pos_as_xyz
'x, y, z'
'-x+1/2, y+1/2, -z+1/2'
'-x, -y, -z'
'x-1/2, -y-1/2, z-1/2'

loop_
_atom_site_label
_atom_site_type_symbol
_atom_site_fract_x
_atom_site_fract_y
_atom_site_fract_z
_atom_site_U_iso_or_equiv
_atom_site_adp_type
_atom_site_occupancy
_atom_site_symmetry_multiplicity
_atom_site_calc_flag
_atom_site_refinement_flags
S1 S 0.34149(3) 0.75906(6) 0.05750(2) 0.02940(16) Uani 1 1 d .
F1 F 0.44789(6) 0.05827(13) 0.23050(5) 0.0304(3) Uani 1 1 d .
F2 F 0.50234(6) 0.31263(13) 0.26247(5) 0.0297(3) Uani 1 1 d .
O1 O 0.26122(8) 0.66668(16) 0.05685(6) 0.0298(3) Uani 1 1 d .
O2 O 0.62276(10) 0.5789(2) 0.34836(7) 0.0475(4) Uani 1 1 d .
O3 O 0.51865(11) 0.6323(3) 0.37552(7) 0.0640(6) Uani 1 1 d .
O4 O 0.58637(11) 0.6198(3) 0.11694(8) 0.0604(5) Uani 1 1 d .
O5 O 0.52101(10) 0.8492(2) 0.08325(8) 0.0470(4) Uani 1 1 d .
O6 O 0.76184(9) 0.2340(2) 0.24757(8) 0.0454(4) Uani 1 1 d .
O7 O 0.32297(10) 0.92916(18) 0.05052(8) 0.0483(4) Uani 1 1 d .
O8 O 0.37253(9) 0.67666(19) 0.01475(6) 0.0371(3) Uani 1 1 d .
N1 N 0.35561(9) 0.29422(19) 0.20591(7) 0.0252(3) Uani 1 1 d .
N2 N 0.55081(12) 0.6202(2) 0.33554(8) 0.0405(4) Uani 1 1 d .
N3 N 0.53551(10) 0.7245(2) 0.11591(8) 0.0350(4) Uani 1 1 d .
N4 N 0.45410(9) 0.24394(18) 0.14753(7) 0.0236(3) Uani 1 1 d .
N5 N 0.59584(10) 0.1674(2) 0.16743(8) 0.0336(4) Uani 1 1 d .
C1 C 0.43871(17) 0.3005(5) 0.45973(11) 0.0632(9) Uani 1 1 d .
H1 H 0.4634 0.2951 0.5048 0.076 Uiso 1 1 calc R
C2 C 0.45583(14) 0.1824(4) 0.42201(11) 0.0531(7) Uani 1 1 d .
H2 H 0.4914 0.0961 0.4418 0.064 Uiso 1 1 calc R
C3 C 0.42057(13) 0.1906(3) 0.35452(10) 0.0404(5) Uani 1 1 d .
H3A H 0.4331 0.1104 0.3295 0.049 Uiso 1 1 calc R
C4 C 0.36701(12) 0.3174(3) 0.32448(10) 0.0346(5) Uani 1 1 d .
C5 C 0.32416(12) 0.3339(2) 0.25318(9) 0.0302(4) Uani 1 1 d .
C6 C 0.29503(11) 0.3357(2) 0.14635(9) 0.0265(4) Uani 1 1 d .
C7 C 0.31200(11) 0.3303(2) 0.08857(9) 0.0252(4) Uani 1 1 d .
C8 C 0.24717(11) 0.3785(2) 0.02509(9) 0.0262(4) Uani 1 1 d .
C9 C 0.22533(11) 0.5415(2) 0.00955(9) 0.0266(4) Uani 1 1 d .
C10 C 0.40582(12) 0.7217(2) 0.13985(9) 0.0264(4) Uani 1 1 d .
C11 C 0.49098(12) 0.7016(2) 0.16003(9) 0.0279(4) Uani 1 1 d .
C12 C 0.53934(12) 0.6667(2) 0.22384(9) 0.0301(4) Uani 1 1 d .
H12 H 0.5957 0.6492 0.2367 0.036 Uiso 1 1 calc R
C13 C 0.50026(12) 0.6591(2) 0.26754(9) 0.0307(4) Uani 1 1 d .
C14 C 0.36920(12) 0.7114(2) 0.18555(10) 0.0309(4) Uani 1 1 d .
H14 H 0.3125 0.7240 0.1727 0.037 Uiso 1 1 calc R
C15 C 0.41689(13) 0.6823(2) 0.25041(10) 0.0329(4) Uani 1 1 d .
H15 H 0.3930 0.6785 0.2816 0.039 Uiso 1 1 calc R
C16 C 0.16813(11) 0.5916(3) -0.04931(9) 0.0323(4) Uani 1 1 d .
H16 H 0.1551 0.7028 -0.0576 0.039 Uiso 1 1 calc R
C17 C 0.13056(12) 0.4732(3) -0.09570(9) 0.0364(5) Uani 1 1 d .
H17 H 0.0923 0.5043 -0.1360 0.044 Uiso 1 1 calc R
C18 C 0.15003(12) 0.3082(3) -0.08207(10) 0.0370(5) Uani 1 1 d .
H18 H 0.1240 0.2284 -0.1131 0.044 Uiso 1 1 calc R
C19 C 0.20807(12) 0.2610(2) -0.02256(10) 0.0318(4) Uani 1 1 d .
H19 H 0.2211 0.1499 -0.0143 0.038 Uiso 1 1 calc R
C20 C 0.38773(11) 0.2892(2) 0.08981(8) 0.0243(4) Uani 1 1 d .
C21 C 0.51974(11) 0.2157(2) 0.12998(9) 0.0266(4) Uani 1 1 d .
C22 C 0.62814(12) 0.1207(3) 0.23575(9) 0.0344(5) Uani 1 1 d .
H22A H 0.6474 0.0073 0.2402 0.041 Uiso 1 1 calc R
H22B H 0.5849 0.1283 0.2532 0.041 Uiso 1 1 calc R
C23 C 0.69847(14) 0.2341(3) 0.27321(11) 0.0440(5) Uani 1 1 d .
H23A H 0.6776 0.3456 0.2719 0.053 Uiso 1 1 calc R
H23B H 0.7212 0.1994 0.3183 0.053 Uiso 1 1 calc R
C24 C 0.72932(14) 0.2813(4) 0.18145(13) 0.0518(6) Uani 1 1 d .
H24A H 0.7731 0.2825 0.1645 0.062 Uiso 1 1 calc R
H24B H 0.7070 0.3921 0.1778 0.062 Uiso 1 1 calc R
C25 C 0.66268(13) 0.1644(4) 0.14189(11) 0.0513(7) Uani 1 1 d .
H25A H 0.6417 0.1979 0.0966 0.062 Uiso 1 1 calc R
H25B H 0.6847 0.0535 0.1447 0.062 Uiso 1 1 calc R
C26 C 0.49604(12) 0.2445(3) 0.06105(9) 0.0331(5) Uani 1 1 d .
H26 H 0.5300 0.2350 0.0374 0.040 Uiso 1 1 calc R
C27 C 0.41636(12) 0.2874(2) 0.03742(9) 0.0303(4) Uani 1 1 d .
H27 H 0.3851 0.3118 -0.0057 0.036 Uiso 1 1 calc R
C28 C 0.24541(12) 0.3964(3) 0.22278(10) 0.0346(5) Uani 1 1 d .
H28 H 0.2109 0.4325 0.2435 0.042 Uiso 1 1 calc R
C29 C 0.22665(12) 0.3961(3) 0.15619(10) 0.0333(4) Uani 1 1 d .
H29 H 0.1774 0.4300 0.1243 0.040 Uiso 1 1 calc R
C30 C 0.38492(18) 0.4268(4) 0.43073(13) 0.0614(8) Uani 1 1 d .
H30 H 0.3728 0.5063 0.4562 0.074 Uiso 1 1 calc R
C31 C 0.34874(15) 0.4353(3) 0.36346(11) 0.0457(6) Uani 1 1 d .
H31 H 0.3120 0.5201 0.3441 0.055 Uiso 1 1 calc R
B1 B 0.44127(13) 0.2255(3) 0.21362(10) 0.0239(4) Uani 1 1 d .

loop_
_atom_site_aniso_label
_atom_site_aniso_U_11
_atom_site_aniso_U_22
_atom_site_aniso_U_33
_atom_site_aniso_U_23
_atom_site_aniso_U_13
_atom_site_aniso_U_12
S1 0.0302(3) 0.0268(3) 0.0284(3) 0.00349(17) 0.0075(2) -0.00177(18)
F1 0.0366(6) 0.0235(5) 0.0313(6) 0.0039(4) 0.0127(5) -0.0005(4)
F2 0.0290(6) 0.0313(6) 0.0259(5) -0.0035(4) 0.0068(4) -0.0043(4)
O1 0.0274(7) 0.0305(7) 0.0303(7) -0.0040(5) 0.0094(5) -0.0010(5)
O2 0.0482(10) 0.0449(9) 0.0355(8) 0.0015(7) -0.0007(7) -0.0053(7)
O3 0.0619(11) 0.1025(16) 0.0273(8) -0.0062(9) 0.0161(8) -0.0355(11)
O4 0.0501(10) 0.0888(14) 0.0496(10) 0.0063(9) 0.0269(8) 0.0235(10)
O5 0.0589(10) 0.0447(9) 0.0443(9) 0.0004(7) 0.0271(8) -0.0152(8)
O6 0.0268(8) 0.0565(10) 0.0488(9) 0.0015(7) 0.0093(7) -0.0022(7)
O7 0.0510(9) 0.0270(8) 0.0553(10) 0.0100(7) 0.0062(8) -0.0001(7)
O8 0.0373(8) 0.0486(9) 0.0276(7) -0.0019(6) 0.0143(6) -0.0084(6)
N1 0.0268(8) 0.0259(8) 0.0232(8) 0.0010(6) 0.0098(6) -0.0015(6)
N2 0.0503(12) 0.0382(10) 0.0278(9) -0.0024(7) 0.0084(8) -0.0195(9)
N3 0.0301(9) 0.0455(11) 0.0286(9) -0.0042(8) 0.0098(7) -0.0057(8)
N4 0.0220(7) 0.0257(8) 0.0221(7) 0.0021(6) 0.0070(6) 0.0008(6)
N5 0.0227(8) 0.0490(11) 0.0285(8) 0.0008(7) 0.0088(7) 0.0041(7)
C1 0.0479(15) 0.118(3) 0.0264(12) -0.0104(14) 0.0173(11) -0.0310(16)
C2 0.0372(12) 0.089(2) 0.0312(12) 0.0070(12) 0.0108(10) -0.0123(12)
C3 0.0353(11) 0.0590(14) 0.0287(10) 0.0012(10) 0.0138(9) -0.0088(10)
C4 0.0350(11) 0.0441(12) 0.0305(10) -0.0050(9) 0.0188(9) -0.0138(9)
C5 0.0352(10) 0.0304(10) 0.0312(10) -0.0016(8) 0.0194(8) -0.0057(8)
C6 0.0253(9) 0.0258(9) 0.0283(9) 0.0015(7) 0.0096(7) -0.0002(7)
C7 0.0252(9) 0.0232(9) 0.0267(9) 0.0014(7) 0.0088(7) 0.0004(7)
C8 0.0214(8) 0.0309(10) 0.0272(9) 0.0023(8) 0.0100(7) 0.0016(7)
C9 0.0239(9) 0.0285(10) 0.0272(9) -0.0023(7) 0.0092(7) -0.0014(7)
C10 0.0319(10) 0.0202(9) 0.0263(9) -0.0018(7) 0.0098(8) -0.0024(7)
C11 0.0298(10) 0.0271(9) 0.0281(9) -0.0030(8) 0.0122(8) -0.0039(8)
C12 0.0294(10) 0.0282(10) 0.0291(10) -0.0021(8) 0.0066(8) -0.0046(8)
C13 0.0401(11) 0.0242(10) 0.0240(9) -0.0027(7) 0.0074(8) -0.0084(8)
C14 0.0316(10) 0.0273(10) 0.0354(11) -0.0047(8) 0.0141(8) -0.0039(8)
C15 0.0435(11) 0.0289(10) 0.0310(10) -0.0054(8) 0.0193(9) -0.0092(8)
C16 0.0297(10) 0.0328(11) 0.0321(10) 0.0051(8) 0.0087(8) 0.0055(8)
C17 0.0311(10) 0.0436(12) 0.0272(10) 0.0032(9) 0.0023(8) 0.0041(9)
C18 0.0309(10) 0.0411(12) 0.0337(11) -0.0088(9) 0.0059(9) -0.0031(9)
C19 0.0301(10) 0.0296(10) 0.0340(10) 0.0000(8) 0.0099(8) 0.0011(8)
C20 0.0248(9) 0.0240(9) 0.0223(9) 0.0014(7) 0.0066(7) 0.0000(7)
C21 0.0224(9) 0.0291(9) 0.0275(9) -0.0007(7) 0.0083(7) -0.0011(7)
C22 0.0281(10) 0.0411(11) 0.0328(10) 0.0095(9) 0.0097(8) 0.0061(8)
C23 0.0336(11) 0.0558(14) 0.0380(12) -0.0057(10) 0.0079(9) 0.0029(10)
C24 0.0296(11) 0.0668(16) 0.0624(16) 0.0233(13) 0.0207(11) 0.0039(11)
C25 0.0278(11) 0.094(2) 0.0342(11) 0.0029(12) 0.0144(9) 0.0117(12)
C26 0.0276(10) 0.0472(12) 0.0268(10) 0.0015(8) 0.0129(8) 0.0024(8)
C27 0.0298(10) 0.0372(11) 0.0233(9) 0.0019(8) 0.0090(8) 0.0029(8)
C28 0.0329(10) 0.0396(11) 0.0393(11) 0.0006(9) 0.0225(9) 0.0002(9)
C29 0.0277(9) 0.0379(11) 0.0365(10) 0.0053(9) 0.0146(8) 0.0028(8)
C30 0.0649(17) 0.089(2) 0.0453(14) -0.0277(15) 0.0373(14) -0.0329(16)
C31 0.0526(13) 0.0532(14) 0.0424(12) -0.0115(10) 0.0306(11) -0.0149(11)
B1 0.0251(10) 0.0237(10) 0.0219(10) -0.0002(8) 0.0077(8) -0.0029(8)

loop_
_atom_type_symbol
_atom_type_description
_atom_type_scat_dispersion_real
_atom_type_scat_dispersion_imag
_atom_type_scat_source
C C 0.0181 0.0091 'International Tables Vol C Tables 4.2.6.8 and 6.1.1.4'
H H 0.0000 0.0000 'International Tables Vol C Tables 4.2.6.8 and 6.1.1.4'
N N 0.0311 0.0180 'International Tables Vol C Tables 4.2.6.8 and 6.1.1.4'
O O 0.0492 0.0322 'International Tables Vol C Tables 4.2.6.8 and 6.1.1.4'
B B 0.0090 0.0039 'International Tables Vol C Tables 4.2.6.8 and 6.1.1.4'
F F 0.0727 0.0534 'International Tables Vol C Tables 4.2.6.8 and 6.1.1.4'
S S 0.3331 0.5567 'International Tables Vol C Tables 4.2.6.8 and 6.1.1.4'

loop_
_geom_angle_atom_site_label_1
_geom_angle_atom_site_label_2
_geom_angle_atom_site_label_3
_geom_angle
O7 S1 O8 120.97(10)
O7 S1 O1 107.06(9)
O8 S1 O1 109.11(8)
O7 S1 C10 108.12(9)
O8 S1 C10 110.58(9)
O1 S1 C10 98.64(8)
C9 O1 S1 119.29(11)
C24 O6 C23 109.91(17)
C5 N1 C6 106.53(15)
C5 N1 B1 129.59(15)
C6 N1 B1 123.83(15)
O3 N2 O2 124.26(18)
O3 N2 C13 117.68(19)
O2 N2 C13 118.06(18)
O5 N3 O4 125.33(19)
O5 N3 C11 117.17(17)
O4 N3 C11 117.44(18)
C21 N4 C20 106.27(15)
C21 N4 B1 132.69(15)
C20 N4 B1 120.93(15)
C21 N5 C22 129.35(16)
C21 N5 C25 120.87(17)
C22 N5 C25 109.71(15)
C2 C1 C30 119.9(2)
C2 C1 H1 120.1
C30 C1 H1 120.1
C1 C2 C3 120.7(3)
C1 C2 H2 119.6
C3 C2 H2 119.6
C4 C3 C2 120.3(2)
C4 C3 H3A 119.9
C2 C3 H3A 119.9
C3 C4 C31 118.5(2)
C3 C4 C5 124.38(19)
C31 C4 C5 117.1(2)
C28 C5 N1 108.49(17)
C28 C5 C4 124.78(18)
N1 C5 C4 126.71(17)
C29 C6 N1 109.53(16)
C29 C6 C7 129.48(17)
N1 C6 C7 120.55(16)
C20 C7 C6 121.23(16)
C20 C7 C8 118.53(16)
C6 C7 C8 120.17(16)
C9 C8 C19 116.70(17)
C9 C8 C7 121.80(17)
C19 C8 C7 121.45(17)
C16 C9 C8 123.61(18)
C16 C9 O1 117.01(17)
C8 C9 O1 119.35(16)
C14 C10 C11 119.00(17)
C14 C10 S1 118.15(15)
C11 C10 S1 122.85(14)
C12 C11 C10 121.84(18)
C12 C11 N3 115.63(16)
C10 C11 N3 122.46(17)
C13 C12 C11 116.99(18)
C13 C12 H12 121.5
C11 C12 H12 121.5
C12 C13 C15 123.37(18)
C12 C13 N2 117.61(18)
C15 C13 N2 119.00(18)
C10 C14 C15 120.23(18)
C10 C14 H14 119.9
C15 C14 H14 119.9
C13 C15 C14 118.51(18)
C13 C15 H15 120.7
C14 C15 H15 120.7
C9 C16 C17 118.59(19)
C9 C16 H16 120.7
C17 C16 H16 120.7
C16 C17 C18 119.80(18)
C16 C17 H17 120.1
C18 C17 H17 120.1
C17 C18 C19 120.52(19)
C17 C18 H18 119.7
C19 C18 H18 119.7
C18 C19 C8 120.78(19)
C18 C19 H19 119.6
C8 C19 H19 119.6
C7 C20 N4 123.20(16)
C7 C20 C27 128.40(17)
N4 C20 C27 108.37(15)
N5 C21 N4 128.41(17)
N5 C21 C26 122.17(17)
N4 C21 C26 109.42(16)
N5 C22 C23 109.63(17)
N5 C22 H22A 109.7
C23 C22 H22A 109.7
N5 C22 H22B 109.7
C23 C22 H22B 109.7
H22A C22 H22B 108.2
O6 C23 C22 112.08(18)
O6 C23 H23A 109.2
C22 C23 H23A 109.2
O6 C23 H23B 109.2
C22 C23 H23B 109.2
H23A C23 H23B 107.9
O6 C24 C25 111.2(2)
O6 C24 H24A 109.4
C25 C24 H24A 109.4
O6 C24 H24B 109.4
C25 C24 H24B 109.4
H24A C24 H24B 108.0
N5 C25 C24 108.6(2)
N5 C25 H25A 110.0
C24 C25 H25A 110.0
N5 C25 H25B 110.0
C24 C25 H25B 110.0
H25A C25 H25B 108.4
C27 C26 C21 107.75(17)
C27 C26 H26 126.1
C21 C26 H26 126.1
C26 C27 C20 108.19(17)
C26 C27 H27 125.9
C20 C27 H27 125.9
C5 C28 C29 108.53(17)
C5 C28 H28 125.7
C29 C28 H28 125.7
C6 C29 C28 106.90(17)
C6 C29 H29 126.6
C28 C29 H29 126.6
C1 C30 C31 119.9(3)
C1 C30 H30 120.0
C31 C30 H30 120.0
C30 C31 C4 120.7(3)
C30 C31 H31 119.6
C4 C31 H31 119.6
F2 B1 F1 108.53(15)
F2 B1 N1 109.54(15)
F1 B1 N1 111.04(15)
F2 B1 N4 110.07(15)
F1 B1 N4 108.41(15)
N1 B1 N4 109.25(14)

loop_
_geom_bond_atom_site_label_1
_geom_bond_atom_site_label_2
_geom_bond_distance
S1 O7 1.4103(16)
S1 O8 1.4201(15)
S1 O1 1.5852(13)
S1 C10 1.7796(19)
F1 B1 1.398(2)
F2 B1 1.398(2)
O1 C9 1.426(2)
O2 N2 1.229(3)
O3 N2 1.216(2)
O4 N3 1.222(2)
O5 N3 1.213(2)
O6 C24 1.414(3)
O6 C23 1.419(3)
N1 C5 1.389(2)
N1 C6 1.393(2)
N1 B1 1.546(3)
N2 C13 1.471(3)
N3 C11 1.469(3)
N4 C21 1.360(2)
N4 C20 1.420(2)
N4 B1 1.568(2)
N5 C21 1.339(2)
N5 C22 1.457(2)
N5 C25 1.475(3)
C1 C2 1.373(4)
C1 C30 1.377(5)
C1 H1 0.9300
C2 C3 1.392(3)
C2 H2 0.9300
C3 C4 1.383(3)
C3 H3A 0.9300
C4 C31 1.401(3)
C4 C5 1.483(3)
C5 C28 1.385(3)
C6 C29 1.381(3)
C6 C7 1.418(3)
C7 C20 1.355(3)
C7 C8 1.495(2)
C8 C9 1.382(3)
C8 C19 1.397(3)
C9 C16 1.378(3)
C10 C14 1.386(3)
C10 C11 1.396(3)
C11 C12 1.382(3)
C12 C13 1.377(3)
C12 H12 0.9300
C13 C15 1.376(3)
C14 C15 1.389(3)
C14 H14 0.9300
C15 H15 0.9300
C16 C17 1.381(3)
C16 H16 0.9300
C17 C18 1.384(3)
C17 H17 0.9300
C18 C19 1.387(3)
C18 H18 0.9300
C19 H19 0.9300
C20 C27 1.424(3)
C21 C26 1.446(3)
C22 C23 1.513(3)
C22 H22A 0.9700
C22 H22B 0.9700
C23 H23A 0.9700
C23 H23B 0.9700
C24 C25 1.505(4)
C24 H24A 0.9700
C24 H24B 0.9700
C25 H25A 0.9700
C25 H25B 0.9700
C26 C27 1.339(3)
C26 H26 0.9300
C27 H27 0.9300
C28 C29 1.388(3)
C28 H28 0.9300
C29 H29 0.9300
C30 C31 1.389(4)
C30 H30 0.9300
C31 H31 0.9300
